data_2311598
loop_
_publ_author_name
'Rigin, Sergei'
'Fonari, Marina'

_publ_section_title
;
 Crystal structure of
 4,4'-bis-(4-bromo-phen-yl)-1,1',3,3'-tetra-thia-fulvalene.
;
_journal_coeditor_code EB2019
_journal_issue 'Pt 8'
_journal_name_full 'Acta crystallographica. Section E, Crystallographic communications'
_journal_page_first 1195
_journal_page_last 1198
_journal_paper_doi 10.1107/S2056989019009952
_journal_volume 75
_journal_year 2019
_chemical_formula_iupac 'C18 H10 Br2 S4'
_chemical_formula_moiety 'C18 H10 Br2 S4'
_chemical_formula_sum 'C18 H10 Br2 S4'
_chemical_formula_weight 514.32
_chemical_name_systematic
;
4,4'-Bis(4-bromophenyl)-1,1',3,3'-tetrathiafulvalene
;
_space_group_crystal_system orthorhombic
_space_group_IT_number 39
_space_group_name_Hall 'A 2 -2b'
_space_group_name_H-M_alt 'A e m 2'
_atom_sites_solution_hydrogens geom
_atom_sites_solution_primary dual
_audit_creation_method
;
Olex2 1.2
(compiled 2018.05.29 svn.r3508 for OlexSys, GUI svn.r5506)
;
_cell_angle_alpha 90
_cell_angle_beta 90
_cell_angle_gamma 90
_cell_formula_units_Z 4
_cell_length_a 7.5981(6)
_cell_length_b 37.411(3)
_cell_length_c 6.1991(5)
_cell_measurement_reflns_used 9390
_cell_measurement_temperature 90
_cell_measurement_theta_max 28.375
_cell_measurement_theta_min 2.178
_cell_volume 1762.1(2)
_computing_cell_refinement
;
SAINT (Bruker, 2016)
;
_computing_data_collection
;
APEX2 (Bruker, 2016)
;
_computing_data_reduction
;
SAINT (Bruker, 2016)
;
_computing_molecular_graphics
;
<i>OLEX2</i> (Dolomanov <i>et al.</i>,  2009)
;
_computing_publication_material
;
<i>OLEX2</i> (Dolomanov <i>et al.</i>,  2009)
;
_computing_structure_refinement
;
SHELXL2018 (Sheldrick, 2015b)
;
_computing_structure_solution
;
SHELXT (Sheldrick, 2015a)
;
_diffrn_ambient_temperature 90.0
_diffrn_measured_fraction_theta_full 1.000
_diffrn_measured_fraction_theta_max 1.000
_diffrn_measurement_device_type 'Bruker APEXII CCD'
_diffrn_measurement_method '\f and \w scans'
_diffrn_radiation_type MoK\a
_diffrn_radiation_wavelength 0.71073
_diffrn_reflns_av_R_equivalents 0.0660
_diffrn_reflns_av_unetI/netI 0.0252
_diffrn_reflns_limit_h_max 9
_diffrn_reflns_limit_h_min -9
_diffrn_reflns_limit_k_max 44
_diffrn_reflns_limit_k_min -44
_diffrn_reflns_limit_l_max 7
_diffrn_reflns_limit_l_min -7
_diffrn_reflns_number 34235
_diffrn_reflns_theta_full 24.989
_diffrn_reflns_theta_max 24.989
_diffrn_reflns_theta_min 1.089
_exptl_absorpt_coefficient_mu 5.071
_exptl_absorpt_correction_T_max 0.7471
_exptl_absorpt_correction_T_min 0.6253
_exptl_absorpt_correction_type multi-scan
_exptl_absorpt_process_details
;
(SADABS; Bruker, 2016)
;
_exptl_crystal_colour red
_exptl_crystal_density_diffrn 1.939
_exptl_crystal_description prism
_exptl_crystal_F_000 1008
_exptl_crystal_size_max 0.166
_exptl_crystal_size_mid 0.112
_exptl_crystal_size_min 0.05
_refine_diff_density_max 0.289
_refine_diff_density_min -0.287
_refine_ls_abs_structure_details
;
Flack <i>x</i> determined using 663 quotients
[(<i>I</i>^+^)-(<i>I</i>^-^)]/[(<i>I</i>^+^)+(<i>I</i>^-^)]
(Parsons et al., 2013)
;
_refine_ls_abs_structure_Flack 0.014(5)
_refine_ls_extinction_method none
_refine_ls_goodness_of_fit_ref 1.090
_refine_ls_hydrogen_treatment constr
_refine_ls_matrix_type full
_refine_ls_number_parameters 109
_refine_ls_number_reflns 1580
_refine_ls_number_restraints 1
_refine_ls_restrained_S_all 1.090
_refine_ls_R_factor_all 0.0182
_refine_ls_R_factor_gt 0.0171
_refine_ls_shift/su_max 0.003
_refine_ls_shift/su_mean 0.000
_refine_ls_structure_factor_coef Fsqd
_refine_ls_weighting_details 'w=1/[\s^2^(Fo^2^)+(0.0126P)^2^+2.1911P] where P=(Fo^2^+2Fc^2^)/3'
_refine_ls_weighting_scheme calc
_refine_ls_wR_factor_gt 0.0404
_refine_ls_wR_factor_ref 0.0407
_reflns_number_gt 1530
_reflns_number_total 1580
_reflns_threshold_expression 'I > 2\s(I)'
_cod_data_source_file eb2019sup1.cif
_cod_data_source_block I
_cod_original_sg_symbol_Hall 'A 2 -2c'
_cod_original_sg_symbol_H-M 'A b m 2'
_cod_database_code 2311598
_shelx_space_group_comment
;
The symmetry employed for this shelxl refinement is uniquely defined
by the following loop, which should always be used as a source of
symmetry information in preference to the above space-group names.
They are only intended as comments.
;
_shelx_estimated_absorpt_t_min 0.631
_shelx_estimated_absorpt_t_max 0.631

loop_
_space_group_symop_operation_xyz
'x, y, z'
'-x, -y, z'
'x, -y+1/2, z'
'-x, y+1/2, z'
'x, y+1/2, z+1/2'
'-x, -y+1/2, z+1/2'
'x, -y+1, z+1/2'
'-x, y+1, z+1/2'

loop_
_atom_site_type_symbol
_atom_site_label
_atom_site_fract_x
_atom_site_fract_y
_atom_site_fract_z
_atom_site_U_iso_or_equiv
_atom_site_adp_type
_atom_site_calc_flag
_atom_site_occupancy
Br Br1 0.79020(5) 0.53149(2) 0.04905(9) 0.02338(12) Uani d 1
S S1 0.84814(9) 0.70527(2) 0.54322(17) 0.01212(17) Uani d 1
S S2 0.64506(12) 0.70791(2) 0.95068(14) 0.01322(19) Uani d 1
C C1 0.7514(4) 0.73205(10) 0.7447(6) 0.0120(7) Uani d 1
C C2 0.6459(5) 0.66817(10) 0.8081(6) 0.0122(8) Uani d 1
H H2 0.583254 0.648059 0.861560 0.015 Uiso calc 1
C C3 0.7350(5) 0.66579(9) 0.6225(6) 0.0117(8) Uani d 1
C C4 0.7515(4) 0.63362(9) 0.4874(6) 0.0125(8) Uani d 1
C C5 0.6886(4) 0.60030(9) 0.5600(9) 0.0159(7) Uani d 1
H H5 0.637106 0.598599 0.699223 0.019 Uiso calc 1
C C6 0.7004(5) 0.56997(10) 0.4326(7) 0.0182(8) Uani d 1
H H6 0.658485 0.547656 0.484660 0.022 Uiso calc 1
C C7 0.7737(5) 0.57250(10) 0.2289(7) 0.0148(8) Uani d 1
C C8 0.8384(4) 0.60494(10) 0.1519(6) 0.0133(7) Uani d 1
H H8 0.890749 0.606365 0.012995 0.016 Uiso calc 1
C C9 0.8253(4) 0.63529(10) 0.2817(6) 0.0129(8) Uani d 1
H H9 0.867405 0.657541 0.228922 0.015 Uiso calc 1

loop_
_atom_site_aniso_label
_atom_site_aniso_U_11
_atom_site_aniso_U_22
_atom_site_aniso_U_33
_atom_site_aniso_U_12
_atom_site_aniso_U_13
_atom_site_aniso_U_23
Br1 0.0322(2) 0.01276(17) 0.02519(19) -0.00010(14) 0.0039(2) -0.0046(2)
S1 0.0126(4) 0.0117(4) 0.0120(4) -0.0005(3) 0.0032(5) 0.0006(5)
S2 0.0148(4) 0.0149(4) 0.0100(4) 0.0001(4) 0.0030(4) 0.0018(4)
C1 0.0071(15) 0.0181(17) 0.0109(16) 0.0014(14) 0.0010(12) 0.0008(15)
C2 0.0111(17) 0.0111(19) 0.0145(18) -0.0007(13) -0.0011(14) 0.0022(14)
C3 0.0089(17) 0.0126(19) 0.0134(18) 0.0024(13) -0.0025(12) 0.0042(13)
C4 0.0074(15) 0.0130(18) 0.017(2) 0.0019(12) -0.0022(12) 0.0010(13)
C5 0.0136(15) 0.0191(17) 0.0149(16) 0.0002(12) 0.0022(19) 0.002(2)
C6 0.022(2) 0.0124(19) 0.020(2) 0.0007(15) 0.0009(16) 0.0067(17)
C7 0.0141(18) 0.0119(19) 0.0186(19) 0.0014(14) -0.0036(16) -0.0017(16)
C8 0.0121(18) 0.0160(19) 0.0117(17) -0.0007(14) 0.0003(15) 0.0017(15)
C9 0.0115(17) 0.0127(19) 0.0144(18) 0.0007(14) -0.0014(14) 0.0029(15)

loop_
_atom_type_symbol
_atom_type_description
_atom_type_scat_dispersion_real
_atom_type_scat_dispersion_imag
_atom_type_scat_source
C C 0.0033 0.0016 'International Tables Vol C Tables 4.2.6.8 and 6.1.1.4'
H H 0.0000 0.0000 'International Tables Vol C Tables 4.2.6.8 and 6.1.1.4'
Br Br -0.2901 2.4595 'International Tables Vol C Tables 4.2.6.8 and 6.1.1.4'
S S 0.1246 0.1234 'International Tables Vol C Tables 4.2.6.8 and 6.1.1.4'

loop_
_geom_angle_atom_site_label_1
_geom_angle_atom_site_label_2
_geom_angle_atom_site_label_3
_geom_angle_site_symmetry_1
_geom_angle
C1 S1 C3 . 94.28(17)
C2 S2 C1 . 93.94(18)
S2 C1 S1 . 114.5(2)
C1 C1 S1 3_565 124.66(13)
C1 C1 S2 3_565 120.87(12)
S2 C2 H2 . 120.1
C3 C2 S2 . 119.9(3)
C3 C2 H2 . 120.1
C2 C3 S1 . 115.3(3)
C2 C3 C4 . 125.9(3)
C4 C3 S1 . 118.7(2)
C5 C4 C3 . 120.9(3)
C9 C4 C3 . 121.2(3)
C9 C4 C5 . 117.9(4)
C4 C5 H5 . 119.3
C6 C5 C4 . 121.4(4)
C6 C5 H5 . 119.3
C5 C6 H6 . 120.3
C7 C6 C5 . 119.4(4)
C7 C6 H6 . 120.3
C6 C7 Br1 . 120.5(3)
C6 C7 C8 . 120.9(4)
C8 C7 Br1 . 118.6(3)
C7 C8 H8 . 120.5
C7 C8 C9 . 119.1(3)
C9 C8 H8 . 120.5
C4 C9 C8 . 121.3(3)
C4 C9 H9 . 119.3
C8 C9 H9 . 119.3

loop_
_geom_bond_atom_site_label_1
_geom_bond_atom_site_label_2
_geom_bond_site_symmetry_2
_geom_bond_distance
Br1 C7 . 1.901(4)
S1 C1 . 1.762(4)
S1 C3 . 1.778(4)
S2 C1 . 1.760(4)
S2 C2 . 1.729(4)
C1 C1 3_565 1.343(7)
C2 H2 . 0.9500
C2 C3 . 1.338(5)
C3 C4 . 1.472(5)
C4 C5 . 1.409(5)
C4 C9 . 1.394(5)
C5 H5 . 0.9500
C5 C6 . 1.385(6)
C6 H6 . 0.9500
C6 C7 . 1.384(6)
C7 C8 . 1.394(5)
C8 H8 . 0.9500
C8 C9 . 1.396(6)
C9 H9 . 0.9500
